data_2311104
loop_
_publ_author_name
'Sovago, Ioana'
'Hoser, Anna A.'
'Madsen, Anders \/O.'

_publ_section_title
;
 A combined model of electron density and lattice dynamics refined against
 elastic diffraction data. Thermodynamic properties of crystalline
 <small>L</small>-alanine
;
_journal_coeditor_code AE5068
_journal_issue 1
_journal_name_full 'Acta Crystallographica Section A'
_journal_page_first 32
_journal_page_last 44
_journal_paper_doi 10.1107/S205327331901355X
_journal_volume 76
_journal_year 2020
_chemical_absolute_configuration unk
_chemical_formula_moiety 'C3 H7 N O2'
_chemical_formula_sum 'C3 H7 N O2'
_chemical_formula_weight 89.1
_space_group_IT_number 19
_space_group_name_Hall 'P 2ac 2ab'
_space_group_name_H-M_alt 'P 21 21 21'
_symmetry_cell_setting orthorhombic
_symmetry_Int_Tables_number 19
_symmetry_space_group_name_Hall 'P 2ac 2ab'
_symmetry_space_group_name_H-M 'P 21 21 21'
_atom_sites_solution_hydrogens difmap
_atom_sites_solution_primary direct
_atom_sites_solution_secondary difmap
_cell_angle_alpha 90
_cell_angle_beta 90
_cell_angle_gamma 90
_cell_formula_units_Z 4
_cell_length_a 5.9534(5)
_cell_length_b 12.2772(10)
_cell_length_c 5.7882(5)
_cell_measurement_reflns_used 5997
_cell_measurement_temperature 123(2)
_cell_measurement_theta_max 58.0
_cell_measurement_theta_min 3.3
_cell_measurement_wavelength 0.71073
_cell_volume 423.07(6)
_computing_molecular_graphics 'Volkov et al, (2006)'
_computing_publication_material 'Volkov et al, (2006)'
_computing_structure_refinement 'Volkov et al, (2006)'
_diffrn_ambient_temperature 123(2)
_diffrn_measured_fraction_theta_full 0.989
_diffrn_measured_fraction_theta_max 0.995
_diffrn_measurement_device_type 'Bruker Nonius X8 APEXII CCD area-detector'
_diffrn_measurement_method '\w and \f'
_diffrn_radiation_monochromator graphite
_diffrn_radiation_probe x-ray
_diffrn_radiation_source 'fine-focus sealed tube'
_diffrn_radiation_type MoK\a
_diffrn_radiation_wavelength 0.71073
_diffrn_reflns_av_R_equivalents 0.0464
_diffrn_reflns_av_unetI/netI 0.027
_diffrn_reflns_Laue_measured_fraction_full 0.989
_diffrn_reflns_Laue_measured_fraction_max 0.995
_diffrn_reflns_limit_h_max 14
_diffrn_reflns_limit_h_min 0
_diffrn_reflns_limit_k_max 29
_diffrn_reflns_limit_k_min 0
_diffrn_reflns_limit_l_max 13
_diffrn_reflns_limit_l_min 0
_diffrn_reflns_number 5997
_diffrn_reflns_point_group_measured_fraction_full 0.993
_diffrn_reflns_point_group_measured_fraction_max 0.995
_diffrn_reflns_theta_full 25.242
_diffrn_reflns_theta_max 57.97
_diffrn_reflns_theta_min 3.319
_diffrn_standards_number 0
_exptl_absorpt_coefficient_mu 0.117
_exptl_absorpt_correction_T_max 0.7514
_exptl_absorpt_correction_T_min 0.6454
_exptl_absorpt_correction_type multi-scan
_exptl_absorpt_process_details 'SADABS, Bruker(2001)'
_exptl_crystal_colour colorless
_exptl_crystal_density_diffrn 1.399
_exptl_crystal_density_method 'not measured'
_exptl_crystal_description rhombic
_exptl_crystal_F_000 192
_exptl_crystal_size_max 0.328
_exptl_crystal_size_mid 0.262
_exptl_crystal_size_min 0.184
_refine_diff_density_max 0.150
_refine_diff_density_min -0.134
_refine_ls_extinction_coef 1.03(3)
_refine_ls_extinction_expression
;
        Becker, P.J. & Coppens, P. (1974) Acta Cryst., A30, 129-153.
;
_refine_ls_extinction_method 'Becker-Coppens type 1 Lorentzian isotropic'
_refine_ls_goodness_of_fit_ref 1.146
_refine_ls_hydrogen_treatment refall
_refine_ls_matrix_type full
_refine_ls_number_parameters 130
_refine_ls_number_reflns 6000
_refine_ls_number_restraints 0
_refine_ls_R_factor_all 0.018
_refine_ls_R_factor_gt 0.018
_refine_ls_shift/su_max 0.00003
_refine_ls_structure_factor_coef Fsqd
_refine_ls_weighting_details
;
        calc w2 = 1/[s^2^(Fo^2^)]
;
_refine_ls_weighting_scheme calc
_refine_ls_wR_factor_ref 0.038
_reflns_Friedel_coverage 0.773
_reflns_Friedel_fraction_full 1
_reflns_Friedel_fraction_max 0.994
_reflns_number_gt 5719
_reflns_number_total 5997
_reflns_threshold_expression 'I > 2\s(I)'
_cod_data_source_file ae5068sup1.cif
_cod_data_source_block xd
_cod_depositor_comments 'Adding full bibliography for 2311101--2311106.cif.'
_cod_database_code 2311104
_cod_database_fobs_code 2311104

loop_
_space_group_symop_id
_space_group_symop_operation_xyz
1 +X,+Y,+Z
2 1/2-X,-Y,1/2+Z
3 1/2+X,1/2-Y,-Z
4 -X,1/2+Y,1/2-Z

loop_
_atom_local_axes_atom_label
_atom_local_axes_atom0
_atom_local_axes_ax1
_atom_local_axes_atom1
_atom_local_axes_atom2
_atom_local_axes_ax2
O1 C1 Z O1 O2 Y
O2 C1 Z O2 O1 Y
N1 H12 Z N1 H11 Y
C1 O1 X C1 O2 Y
C2 H21 Z C2 N1 Y
C3 H31 Z C3 H32 Y
H11 N1 Z H11 H12 Y
H12 N1 Z H12 H11 Y
H13 N1 Z H13 H11 Y
H21 C2 Z H21 N1 Y
H31 C3 Z H31 H32 Y
H32 C3 Z H32 H31 Y
H33 C3 Z H33 H31 Y

loop_
_atom_rho_multipole_atom_label
_atom_rho_multipole_coeff_Pv
_atom_rho_multipole_coeff_P00
_atom_rho_multipole_coeff_P11
_atom_rho_multipole_coeff_P1-1
_atom_rho_multipole_coeff_P10
_atom_rho_multipole_coeff_P20
_atom_rho_multipole_coeff_P21
_atom_rho_multipole_coeff_P2-1
_atom_rho_multipole_coeff_P22
_atom_rho_multipole_coeff_P2-2
_atom_rho_multipole_coeff_P30
_atom_rho_multipole_coeff_P31
_atom_rho_multipole_coeff_P3-1
_atom_rho_multipole_coeff_P32
_atom_rho_multipole_coeff_P3-2
_atom_rho_multipole_coeff_P33
_atom_rho_multipole_coeff_P3-3
_atom_rho_multipole_coeff_P40
_atom_rho_multipole_coeff_P41
_atom_rho_multipole_coeff_P4-1
_atom_rho_multipole_coeff_P42
_atom_rho_multipole_coeff_P4-2
_atom_rho_multipole_coeff_P43
_atom_rho_multipole_coeff_P4-3
_atom_rho_multipole_coeff_P44
_atom_rho_multipole_coeff_P4-4
_atom_rho_multipole_kappa
_atom_rho_multipole_kappa_prime0
_atom_rho_multipole_kappa_prime1
_atom_rho_multipole_kappa_prime2
_atom_rho_multipole_kappa_prime3
_atom_rho_multipole_kappa_prime4
O1 6.344(14) 0 0.046(5) 0.009(6) -0.059(5) -0.007(4) 0.012(4) -0.001(4) -0.067(4) -0.012(4) 0.003(5) -0.024(5) 0.017(7) 0.040(5) 0.000(6) 0.040(5) 0.000(7) 0 0 0 0 0 0 0 0 0 0.991517 1.055937 1.055937 1.055937 1.055937 1.055937
O2 6.419(14) 0 0.009(6) 0.000(5) -0.069(5) -0.013(4) 0.002(4) -0.008(4) -0.054(4) -0.008(4) 0.025(8) -0.011(5) 0.009(5) 0.022(5) 0.007(5) 0.022(5) -0.007(7) 0 0 0 0 0 0 0 0 0 0.991517 1.055937 1.055937 1.055937 1.055937 1.055937
N1 5.11(2) 0 -0.031(8) 0.005(7) 0.029(8) 0.030(6) 0.012(6) 0.006(6) -0.007(5) 0.025(6) 0.200(9) 0.011(11) -0.015(7) -0.006(7) 0.011(8) -0.062(10) -0.177(7) 0 0 0 0 0 0 0 0 0 1.005394 0.912288 0.912288 0.912288 0.912288 0.912288
C1 4.15(2) 0 0.045(9) 0.024(8) -0.016(9) -0.244(7) -0.007(6) 0.009(6) 0.057(6) -0.067(7) 0.013(9) 0.015(8) 0.023(13) -0.012(9) -0.019(9) 0.356(9) 0.035(11) 0 0 0 0 0 0 0 0 0 1.008183 0.996378 0.996378 0.996378 0.996378 0.996378
C2 4.00(2) 0 -0.007(9) -0.086(9) 0.020(10) 0.034(7) 0.007(7) 0.024(7) 0.066(7) 0.021(6) 0.269(9) -0.003(9) 0.010(9) 0.008(15) -0.008(9) 0.001(9) -0.226(9) 0 0 0 0 0 0 0 0 0 1.017466 0.97224 0.97224 0.97224 0.97224 0.97224
C3 4.04(4) 0 0.005(9) -0.013(11) -0.009(11) -0.013(8) -0.036(7) 0.002(8) -0.028(7) -0.032(7) 0.254(12) -0.022(10) -0.018(10) 0.023(10) 0.023(12) -0.029(11) -0.181(10) 0 0 0 0 0 0 0 0 0 1.002088 0.984899 0.984899 0.984899 0.984899 0.984899
H11 0.744(8) 0 -0.008(6) -0.014(6) 0.180(6) 0.135(8) 0 0 0 0 0 0 0 0 0 0 0 0 0 0 0 0 0 0 0 0 1.216107 1.216107 1.216107 1.216107 1.216107 1.216107
H12 0.744(8) 0 -0.008(6) -0.014(6) 0.180(6) 0.135(8) 0 0 0 0 0 0 0 0 0 0 0 0 0 0 0 0 0 0 0 0 1.216107 1.216107 1.216107 1.216107 1.216107 1.216107
H13 0.744(8) 0 -0.008(6) -0.014(6) 0.180(6) 0.135(8) 0 0 0 0 0 0 0 0 0 0 0 0 0 0 0 0 0 0 0 0 1.216107 1.216107 1.216107 1.216107 1.216107 1.216107
H21 0.889(14) 0 0.023(10) -0.003(11) 0.151(10) 0.098(14) 0 0 0 0 0 0 0 0 0 0 0 0 0 0 0 0 0 0 0 0 1.217717 1.217717 1.217717 1.217717 1.217717 1.217717
H31 0.940(10) 0 0.013(6) -0.012(6) 0.173(8) 0.115(10) 0 0 0 0 0 0 0 0 0 0 0 0 0 0 0 0 0 0 0 0 1.213581 1.213581 1.213581 1.213581 1.213581 1.213581
H32 0.940(10) 0 0.013(6) -0.012(6) 0.173(8) 0.115(10) 0 0 0 0 0 0 0 0 0 0 0 0 0 0 0 0 0 0 0 0 1.213581 1.213581 1.213581 1.213581 1.213581 1.213581
H33 0.940(10) 0 0.013(6) -0.012(6) 0.173(8) 0.115(10) 0 0 0 0 0 0 0 0 0 0 0 0 0 0 0 0 0 0 0 0 1.213581 1.213581 1.213581 1.213581 1.213581 1.213581

loop_
_atom_site_label
_atom_site_type_symbol
_atom_site_fract_x
_atom_site_fract_y
_atom_site_fract_z
_atom_site_U_iso_or_equiv
_atom_site_adp_type
_atom_site_occupancy
_atom_site_symmetry_multiplicity
O1 O 0.72759(3) 0.084002(13) 0.62528(3) 0.013 Uani 1 4
O2 O 0.44363(3) 0.184278(14) 0.76120(3) 0.013 Uani 1 4
N1 N 0.64930(2) 0.137732(11) 0.18381(2) 0.01 Uani 1 4
C1 C 0.55587(2) 0.140907(10) 0.60035(2) 0.009 Uani 1 4
C2 C 0.46911(2) 0.161203(10) 0.35465(2) 0.009 Uani 1 4
C3 C 0.26393(3) 0.090927(15) 0.30334(3) 0.014 Uani 1 4
H11 H 0.705077 0.056861 0.192042 0.025 Uani 1 4
H12 H 0.787683 0.189123 0.209166 0.026 Uani 1 4
H13 H 0.583041 0.148176 0.017539 0.024 Uani 1 4
H21 H 0.426191 0.247773 0.338709 0.023 Uani 1 4
H31 H 0.196398 0.109259 0.131151 0.038 Uani 1 4
H32 H 0.131319 0.105266 0.431619 0.04 Uani 1 4
H33 H 0.306342 0.00389 0.303717 0.038 Uani 1 4

loop_
_atom_site_aniso_label
_atom_site_aniso_U_11
_atom_site_aniso_U_22
_atom_site_aniso_U_33
_atom_site_aniso_U_23
_atom_site_aniso_U_13
_atom_site_aniso_U_12
O1 0.014892 0.014033 0.011326 0.001247 -0.002135 0.005312
O2 0.017233 0.015778 0.007055 -0.001078 0.000693 0.004584
N1 0.011703 0.011089 0.007347 0.000014 0.000421 0.000504
C1 0.011157 0.008147 0.006641 -0.000036 -0.000787 0.000787
C2 0.010635 0.008658 0.006966 -0.000063 -0.000689 0.001122
C3 0.012582 0.018015 0.01143 -0.000579 -0.001423 -0.002893
H11 0.030712 0.018633 0.025665 -0.00132 0.002906 0.008978
H12 0.021219 0.030759 0.025662 -0.001302 0.001608 -0.009567
H13 0.029298 0.031441 0.012051 0.000883 -0.002763 0.001778
H21 0.032208 0.014223 0.023559 0.000954 -0.002186 0.006776
H31 0.036926 0.053619 0.023725 0.005389 -0.01309 -0.009291
H32 0.02515 0.061251 0.033939 -0.009091 0.010465 -0.007467
H33 0.041021 0.021719 0.05107 -0.001956 -0.005241 -0.00647

loop_
_geom_angle_atom_site_label_1
_geom_angle_atom_site_label_2
_geom_angle_atom_site_label_3
_geom_angle
_geom_angle_site_symmetry_1
_geom_angle_site_symmetry_2
_geom_angle_site_symmetry_3
_geom_angle_publ_flag
H11 N1 H12 108.357(11) 1_555 1_555 1_555 yes
H11 N1 H13 106.077(11) 1_555 1_555 1_555 yes
H12 N1 H13 110.539(11) 1_555 1_555 1_555 yes
O1 C1 O2 125.770(15) 1_555 1_555 1_555 yes
O1 C1 C2 118.335(13) 1_555 1_555 1_555 yes
O2 C1 C2 115.895(13) 1_555 1_555 1_555 yes
C1 C2 C3 111.012(11) 1_555 1_555 1_555 yes
C1 C2 H21 108.293(10) 1_555 1_555 1_555 yes
C3 C2 H21 110.200(12) 1_555 1_555 1_555 yes
C2 C3 H31 110.742(14) 1_555 1_555 1_555 yes
C2 C3 H32 110.707(14) 1_555 1_555 1_555 yes
C2 C3 H33 111.475(14) 1_555 1_555 1_555 yes
H31 C3 H32 108.523(15) 1_555 1_555 1_555 yes
H31 C3 H33 106.589(14) 1_555 1_555 1_555 yes
H32 C3 H33 108.665(15) 1_555 1_555 1_555 yes

loop_
_geom_bond_atom_site_label_1
_geom_bond_atom_site_label_2
_geom_bond_distance
_geom_bond_site_symmetry_1
_geom_bond_site_symmetry_2
_geom_bond_publ_flag
O1 C1 1.24664(19) 1_555 1_555 yes
O2 C1 1.2637(2) 1_555 1_555 yes
N1 H11 1.04800(13) 1_555 1_555 yes
N1 H12 1.04800(13) 1_555 1_555 yes
N1 H13 1.04800(12) 1_555 1_555 yes
C1 C2 1.53348(17) 1_555 1_555 yes
C2 C3 1.5247(2) 1_555 1_555 yes
C2 H21 1.09700(12) 1_555 1_555 yes
C3 H31 1.09800(17) 1_555 1_555 yes
C3 H32 1.09800(18) 1_555 1_555 yes
C3 H33 1.09800(19) 1_555 1_555 yes

loop_
_geom_torsion_atom_site_label_1
_geom_torsion_atom_site_label_2
_geom_torsion_atom_site_label_3
_geom_torsion_atom_site_label_4
_geom_torsion
_geom_torsion_site_symmetry_1
_geom_torsion_site_symmetry_2
_geom_torsion_site_symmetry_3
_geom_torsion_site_symmetry_4
_geom_torsion_publ_flag
O1 C1 C2 C3 103.531(17) 1_555 1_555 1_555 1_555 yes
O1 C1 C2 H21 -135.368(17) 1_555 1_555 1_555 1_555 yes
O2 C1 C2 C3 -76.344(15) 1_555 1_555 1_555 1_555 yes
O2 C1 C2 H21 44.757(13) 1_555 1_555 1_555 1_555 yes
C1 C2 C3 H31 176.623(18) 1_555 1_555 1_555 1_555 yes
C1 C2 C3 H32 56.204(13) 1_555 1_555 1_555 1_555 yes
C1 C2 C3 H33 -64.885(14) 1_555 1_555 1_555 1_555 yes
H21 C2 C3 H31 56.650(14) 1_555 1_555 1_555 1_555 yes
H21 C2 C3 H32 -63.769(14) 1_555 1_555 1_555 1_555 yes
H21 C2 C3 H33 175.143(18) 1_555 1_555 1_555 1_555 yes
